data_7241005
loop_
_publ_author_name
'Maruthupandi, Mannarsamy'
'Prabusankar, Ganesan'

_publ_section_title
;
 Catalytically active coordination polymer with a tiny Zn2Se2 ring bridged
 by bis-selone
;
_journal_issue 48
_journal_name_full 'RSC Advances'
_journal_page_first 28950
_journal_page_last 28957
_journal_paper_doi 10.1039/D0RA04577B
_journal_volume 10
_journal_year 2020
_chemical_formula_moiety 'C22 H26 Br2 N4 O0.31 Se1.69 Zn'
_chemical_formula_sum 'C22 H26 Br2 N4 O0.31 Se1.69 Zn'
_chemical_formula_weight 710.06
_space_group_crystal_system monoclinic
_space_group_IT_number 15
_space_group_name_Hall '-I 2ya'
_space_group_name_H-M_alt 'I 1 2/a 1'
_atom_sites_solution_hydrogens geom
_audit_creation_date 2020-07-07
_audit_creation_method
;
Olex2 1.3-dev
(compiled 2018.05.29 svn.r3508 for OlexSys, GUI svn.r5506)
;
_audit_update_record
;
2020-07-08 deposited with the CCDC.	2020-07-24 downloaded from the CCDC.
;
_cell_angle_alpha 90
_cell_angle_beta 93.499(3)
_cell_angle_gamma 90
_cell_formula_units_Z 4
_cell_length_a 17.2917(5)
_cell_length_b 9.4210(4)
_cell_length_c 16.2331(5)
_cell_measurement_reflns_used 7787
_cell_measurement_temperature 120.01(10)
_cell_measurement_theta_max 28.8020
_cell_measurement_theta_min 3.3270
_cell_volume 2639.53(16)
_computing_cell_refinement 'CrysAlisPro 1.171.39.29d (Rigaku OD, 2017)'
_computing_data_collection 'CrysAlisPro 1.171.39.29d (Rigaku OD, 2017)'
_computing_data_reduction 'CrysAlisPro 1.171.39.29d (Rigaku OD, 2017)'
_computing_molecular_graphics 'Olex2 1.3-dev (Dolomanov et al., 2009)'
_computing_publication_material 'Olex2 1.3-dev (Dolomanov et al., 2009)'
_computing_structure_refinement 'SHELXL 2018/3 (Sheldrick, 2015)'
_computing_structure_solution 'olex2.solve (Bourhis et al., 2015)'
_diffrn_ambient_temperature 120.01(10)
_diffrn_measured_fraction_theta_full 0.999
_diffrn_measured_fraction_theta_max 0.991
_diffrn_measurement_details
;
List of Runs (angles in degrees, time in seconds):

  # Type    Start    End  Width  t~exp~   \w     \q     \k     \f   Frames
#--------------------------------------------------------------------------
  1  \w    -28.00  50.00   0.50   12.00    --    3.60  38.00-180.00  156
  2  \w    -49.00  76.00   0.50   12.00    --    3.60   0.00 -60.00  250
  3  \w    -84.00 -56.00   0.50   12.00    --    3.60   0.00 -60.00   56
  4  \w    -50.00 -24.00   0.50   12.00    --   -3.90 -57.00-180.00   52
  5  \w    -47.00  25.00   0.50   12.00    --   -3.90 -57.00 -60.00  144
  6  \w    -93.00 -63.00   0.50   12.00    --   -3.90 -57.00 -60.00   60
  7  \w    -55.00 -30.00   0.50   12.00    --   -3.90 -77.00 150.00   50
  8  \w    -58.00  -2.00   0.50   12.00    --   -3.90 -82.00 -90.00  112
  9  \w    -20.00   5.00   0.50   12.00    --   -3.90 -77.00 150.00   50
 10  \w     -3.00  22.00   0.50   12.00    --   -3.90 -57.00-180.00   50
;
_diffrn_measurement_device 'four-circle diffractometer'
_diffrn_measurement_device_type 'XtaLAB AFC12 (RINC): Kappa single'
_diffrn_measurement_method '\w scans'
_diffrn_radiation_type MoK\a
_diffrn_radiation_wavelength 0.71073
_diffrn_reflns_av_R_equivalents 0.0362
_diffrn_reflns_av_unetI/netI 0.0244
_diffrn_reflns_Laue_measured_fraction_full 0.999
_diffrn_reflns_Laue_measured_fraction_max 0.991
_diffrn_reflns_limit_h_max 22
_diffrn_reflns_limit_h_min -21
_diffrn_reflns_limit_k_max 12
_diffrn_reflns_limit_k_min -11
_diffrn_reflns_limit_l_max 20
_diffrn_reflns_limit_l_min -21
_diffrn_reflns_number 20712
_diffrn_reflns_point_group_measured_fraction_full 0.999
_diffrn_reflns_point_group_measured_fraction_max 0.991
_diffrn_reflns_theta_full 25.242
_diffrn_reflns_theta_max 27.495
_diffrn_reflns_theta_min 2.514
_exptl_absorpt_coefficient_mu 6.306
_exptl_absorpt_correction_T_max 1.00000
_exptl_absorpt_correction_T_min 0.60424
_exptl_absorpt_correction_type multi-scan
_exptl_absorpt_process_details
;
CrysAlisPro 1.171.39.29d (Rigaku Oxford Diffraction, 2017)
Empirical absorption correction using spherical harmonics,
 implemented in SCALE3 ABSPACK scaling algorithm.
;
_exptl_crystal_colour 'clear whiteish white'
_exptl_crystal_colour_lustre clear
_exptl_crystal_colour_modifier whiteish
_exptl_crystal_colour_primary white
_exptl_crystal_density_diffrn 1.846
_exptl_crystal_description cube
_exptl_crystal_F_000 1424
_exptl_crystal_size_max 0.15
_exptl_crystal_size_mid 0.13
_exptl_crystal_size_min 0.12
_refine_diff_density_max 0.943
_refine_diff_density_min -0.582
_refine_diff_density_rms 0.080
_refine_ls_extinction_method none
_refine_ls_goodness_of_fit_ref 1.145
_refine_ls_hydrogen_treatment constr
_refine_ls_matrix_type full
_refine_ls_number_parameters 148
_refine_ls_number_reflns 3006
_refine_ls_number_restraints 0
_refine_ls_restrained_S_all 1.145
_refine_ls_R_factor_all 0.0411
_refine_ls_R_factor_gt 0.0328
_refine_ls_shift/su_max 0.001
_refine_ls_shift/su_mean 0.000
_refine_ls_structure_factor_coef Fsqd
_refine_ls_weighting_details 'w=1/[\s^2^(Fo^2^)+(0.0187P)^2^+8.1663P] where P=(Fo^2^+2Fc^2^)/3'
_refine_ls_weighting_scheme calc
_refine_ls_wR_factor_gt 0.0629
_refine_ls_wR_factor_ref 0.0647
_reflns_Friedel_coverage 0.000
_reflns_number_gt 2671
_reflns_number_total 3006
_reflns_threshold_expression 'I > 2\s(I)'
_cod_data_source_file d0ra04577b2.cif
_cod_data_source_block 1
_cod_depositor_comments 'Adding full bibliography for 7241004--7241005.cif.'
_cod_database_code 7241005
_shelx_shelxl_version_number 2018/3
_shelx_space_group_comment
;
The symmetry employed for this shelxl refinement is uniquely defined
by the following loop, which should always be used as a source of
symmetry information in preference to the above space-group names.
They are only intended as comments.
;
_shelx_estimated_absorpt_t_max 0.499
_shelx_estimated_absorpt_t_min 0.432
_olex2_refinement_description
;
1. Fixed Uiso
 At 1.2 times of:
  All C(H) groups, All C(H,H) groups
 At 1.5 times of:
  All C(H,H,H) groups
2. Others
 Sof(O1)=1-FVAR(1)
 Sof(Se1)=FVAR(1)
3.a Ternary CH refined with riding coordinates:
 C9(H9)
3.b Secondary CH2 refined with riding coordinates:
 C8(H8A,H8B)
3.c Aromatic/amide H refined with riding coordinates:
 C3(H3), C4(H4), C5(H5), C6(H6)
3.d Idealised Me refined as rotating group:
 C10(H10A,H10B,H10C), C11(H11A,H11B,H11C)
;
_olex2_submission_special_instructions 'No special instructions were received'
_oxdiff_exptl_absorpt_empirical_details
;
Empirical correction (ABSPACK) includes:
- Absorption correction using spherical harmonics
- Frame scaling
;

loop_
_space_group_symop_operation_xyz
'x, y, z'
'-x+1/2, y, -z'
'x+1/2, y+1/2, z+1/2'
'-x+1, y+1/2, -z+1/2'
'-x, -y, -z'
'x-1/2, -y, z'
'-x+1/2, -y+1/2, -z+1/2'
'x, -y+1/2, z+1/2'

loop_
_atom_site_label
_atom_site_type_symbol
_atom_site_fract_x
_atom_site_fract_y
_atom_site_fract_z
_atom_site_U_iso_or_equiv
_atom_site_adp_type
_atom_site_occupancy
_atom_site_site_symmetry_order
_atom_site_calc_flag
_atom_site_refinement_flags_posn
_atom_site_refinement_flags_adp
_atom_site_refinement_flags_occupancy
_atom_site_disorder_assembly
_atom_site_disorder_group
Br1 Br 0.71031(2) 1.02376(4) 0.61750(2) 0.03727(11) Uani 1 1 d . . . . .
Zn1 Zn 0.750000 0.90109(5) 0.500000 0.02393(12) Uani 1 2 d S T P . .
N1 N 0.51681(14) 0.8125(3) 0.53308(15) 0.0293(5) Uani 1 1 d . . . . .
C1 C 0.58314(17) 0.7411(3) 0.52281(18) 0.0286(6) Uani 1 1 d . . . . .
N2 N 0.59349(13) 0.6453(3) 0.58414(14) 0.0257(5) Uani 1 1 d . . . . .
C2 C 0.53031(17) 0.6523(3) 0.63408(18) 0.0280(6) Uani 1 1 d . . . . .
C3 C 0.5095(2) 0.5726(4) 0.7012(2) 0.0389(8) Uani 1 1 d . . . . .
H3 H 0.541110 0.500497 0.723200 0.047 Uiso 1 1 calc R U . . .
C4 C 0.4399(2) 0.6050(4) 0.7337(2) 0.0480(9) Uani 1 1 d . . . . .
H4 H 0.424093 0.552712 0.778246 0.058 Uiso 1 1 calc R U . . .
C5 C 0.3923(2) 0.7140(4) 0.7017(2) 0.0445(9) Uani 1 1 d . . . . .
H5 H 0.346076 0.733340 0.725974 0.053 Uiso 1 1 calc R U . . .
C6 C 0.41230(18) 0.7934(4) 0.6351(2) 0.0382(8) Uani 1 1 d . . . . .
H6 H 0.380686 0.865815 0.613363 0.046 Uiso 1 1 calc R U . . .
C7 C 0.48259(17) 0.7595(3) 0.60193(18) 0.0294(6) Uani 1 1 d . . . . .
C8 C 0.48582(19) 0.9287(3) 0.4817(2) 0.0349(7) Uani 1 1 d . . . . .
H8A H 0.429651 0.925735 0.478875 0.042 Uiso 1 1 calc R U . . .
H8B H 0.502789 0.918608 0.426115 0.042 Uiso 1 1 calc R U . . .
C9 C 0.66108(19) 0.5487(3) 0.5947(2) 0.0346(7) Uani 1 1 d . . . . .
H9 H 0.697467 0.575944 0.553466 0.042 Uiso 1 1 calc R U . . .
C10 C 0.6356(3) 0.3973(4) 0.5753(3) 0.0597(11) Uani 1 1 d . . . . .
H10A H 0.600287 0.366434 0.615113 0.090 Uiso 1 1 calc R U . . .
H10B H 0.680057 0.336125 0.577596 0.090 Uiso 1 1 calc R U . . .
H10C H 0.610238 0.393620 0.521074 0.090 Uiso 1 1 calc R U . . .
C11 C 0.7023(2) 0.5690(5) 0.6785(2) 0.0495(9) Uani 1 1 d . . . . .
H11A H 0.713975 0.667786 0.686832 0.074 Uiso 1 1 calc R U . . .
H11B H 0.749479 0.515169 0.681644 0.074 Uiso 1 1 calc R U . . .
H11C H 0.669514 0.537031 0.720454 0.074 Uiso 1 1 calc R U . . .
Se1 Se 0.64120(2) 0.76302(4) 0.43120(2) 0.02544(14) Uani 0.845(2) 1 d . . P A 1
O1 O 0.6543(7) 0.7881(14) 0.4806(10) 0.024(3) Uiso 0.155(2) 1 d . . P A 2

loop_
_atom_site_aniso_label
_atom_site_aniso_U_11
_atom_site_aniso_U_22
_atom_site_aniso_U_33
_atom_site_aniso_U_23
_atom_site_aniso_U_13
_atom_site_aniso_U_12
Br1 0.03365(18) 0.0509(2) 0.02737(17) -0.00565(14) 0.00291(12) 0.00974(14)
Zn1 0.0177(2) 0.0260(3) 0.0283(2) 0.000 0.00401(17) 0.000
N1 0.0296(13) 0.0307(14) 0.0275(13) 0.0057(11) 0.0012(10) 0.0059(11)
C1 0.0318(15) 0.0275(16) 0.0269(15) 0.0054(12) 0.0038(12) 0.0031(12)
N2 0.0268(12) 0.0240(13) 0.0265(12) 0.0071(10) 0.0020(10) 0.0028(10)
C2 0.0281(14) 0.0294(16) 0.0262(15) 0.0014(12) -0.0005(11) -0.0043(12)
C3 0.0417(18) 0.0383(19) 0.0370(18) 0.0076(15) 0.0043(14) -0.0066(15)
C4 0.047(2) 0.056(3) 0.042(2) 0.0068(18) 0.0132(16) -0.0187(18)
C5 0.0325(17) 0.056(2) 0.047(2) -0.0079(17) 0.0142(15) -0.0126(16)
C6 0.0262(15) 0.043(2) 0.0454(19) -0.0077(16) 0.0024(14) 0.0001(14)
C7 0.0262(14) 0.0315(17) 0.0299(15) 0.0010(13) -0.0021(12) -0.0024(12)
C8 0.0385(18) 0.0351(18) 0.0305(16) 0.0083(14) -0.0033(13) 0.0117(14)
C9 0.0343(17) 0.0309(17) 0.0385(17) 0.0093(14) 0.0014(13) 0.0093(13)
C10 0.080(3) 0.028(2) 0.072(3) 0.0013(19) 0.009(2) 0.0104(19)
C11 0.0387(19) 0.063(3) 0.045(2) 0.0136(19) -0.0077(16) 0.0098(18)
Se1 0.02056(18) 0.0333(2) 0.0225(2) 0.00134(15) 0.00117(13) -0.00365(14)

loop_
_atom_type_symbol
_atom_type_description
_atom_type_scat_dispersion_real
_atom_type_scat_dispersion_imag
_atom_type_scat_source
C C 0.0033 0.0016 'International Tables Vol C Tables 4.2.6.8 and 6.1.1.4'
H H 0.0000 0.0000 'International Tables Vol C Tables 4.2.6.8 and 6.1.1.4'
Br Br -0.2901 2.4595 'International Tables Vol C Tables 4.2.6.8 and 6.1.1.4'
N N 0.0061 0.0033 'International Tables Vol C Tables 4.2.6.8 and 6.1.1.4'
Se Se -0.0929 2.2259 'International Tables Vol C Tables 4.2.6.8 and 6.1.1.4'
Zn Zn 0.2839 1.4301 'International Tables Vol C Tables 4.2.6.8 and 6.1.1.4'
O O 0.0106 0.0060 'International Tables Vol C Tables 4.2.6.8 and 6.1.1.4'

loop_
_geom_angle_atom_site_label_1
_geom_angle_atom_site_label_2
_geom_angle_atom_site_label_3
_geom_angle
_geom_angle_site_symmetry_1
_geom_angle_site_symmetry_3
_geom_angle_publ_flag
Br1 Zn1 Br1 121.56(3) . 2_656 ?
Br1 Zn1 Se1 98.141(11) 2_656 . ?
Br1 Zn1 Se1 111.563(12) 2_656 2_656 ?
Br1 Zn1 Se1 111.562(12) . . ?
Br1 Zn1 Se1 98.141(11) . 2_656 ?
Se1 Zn1 Se1 117.14(3) . 2_656 ?
O1 Zn1 Br1 96.3(4) . . ?
O1 Zn1 Br1 114.6(4) 2_656 . ?
O1 Zn1 O1 114.8(7) 2_656 . ?
C1 N1 C7 109.1(2) . . ?
C1 N1 C8 126.1(3) . . ?
C7 N1 C8 124.8(3) . . ?
N1 C1 Se1 123.3(2) . . ?
N1 C1 O1 129.2(5) . . ?
N2 C1 N1 108.6(2) . . ?
N2 C1 Se1 127.8(2) . . ?
N2 C1 O1 117.1(6) . . ?
C1 N2 C2 108.8(2) . . ?
C1 N2 C9 124.4(2) . . ?
C2 N2 C9 126.8(2) . . ?
C3 C2 N2 132.6(3) . . ?
C7 C2 N2 106.5(2) . . ?
C7 C2 C3 120.8(3) . . ?
C2 C3 H3 121.5 . . ?
C4 C3 C2 117.1(3) . . ?
C4 C3 H3 121.5 . . ?
C3 C4 H4 119.0 . . ?
C3 C4 C5 122.0(3) . . ?
C5 C4 H4 119.0 . . ?
C4 C5 H5 119.3 . . ?
C6 C5 C4 121.4(3) . . ?
C6 C5 H5 119.3 . . ?
C5 C6 H6 121.8 . . ?
C5 C6 C7 116.4(3) . . ?
C7 C6 H6 121.8 . . ?
N1 C7 C6 130.7(3) . . ?
C2 C7 N1 107.0(3) . . ?
C2 C7 C6 122.3(3) . . ?
N1 C8 C8 109.7(3) . 5_676 ?
N1 C8 H8A 109.7 . . ?
N1 C8 H8B 109.7 . . ?
C8 C8 H8A 109.7 5_676 . ?
C8 C8 H8B 109.7 5_676 . ?
H8A C8 H8B 108.2 . . ?
N2 C9 H9 107.2 . . ?
N2 C9 C10 109.6(3) . . ?
N2 C9 C11 110.6(3) . . ?
C10 C9 H9 107.2 . . ?
C11 C9 H9 107.2 . . ?
C11 C9 C10 114.8(3) . . ?
C9 C10 H10A 109.5 . . ?
C9 C10 H10B 109.5 . . ?
C9 C10 H10C 109.5 . . ?
H10A C10 H10B 109.5 . . ?
H10A C10 H10C 109.5 . . ?
H10B C10 H10C 109.5 . . ?
C9 C11 H11A 109.5 . . ?
C9 C11 H11B 109.5 . . ?
C9 C11 H11C 109.5 . . ?
H11A C11 H11B 109.5 . . ?
H11A C11 H11C 109.5 . . ?
H11B C11 H11C 109.5 . . ?
C1 Se1 Zn1 97.44(10) . . ?
C1 O1 Zn1 141.5(10) . . ?

loop_
_geom_bond_atom_site_label_1
_geom_bond_atom_site_label_2
_geom_bond_distance
_geom_bond_site_symmetry_2
_geom_bond_publ_flag
Br1 Zn1 2.3673(4) . ?
Zn1 Se1 2.4944(4) 2_656 ?
Zn1 Se1 2.4944(4) . ?
Zn1 O1 1.977(13) 2_656 ?
Zn1 O1 1.977(13) . ?
N1 C1 1.349(4) . ?
N1 C7 1.389(4) . ?
N1 C8 1.458(4) . ?
C1 N2 1.348(4) . ?
C1 Se1 1.856(3) . ?
C1 O1 1.511(13) . ?
N2 C2 1.401(4) . ?
N2 C9 1.483(4) . ?
C2 C3 1.388(4) . ?
C2 C7 1.386(4) . ?
C3 H3 0.9300 . ?
C3 C4 1.378(5) . ?
C4 H4 0.9300 . ?
C4 C5 1.395(6) . ?
C5 H5 0.9300 . ?
C5 C6 1.377(5) . ?
C6 H6 0.9300 . ?
C6 C7 1.396(4) . ?
C8 C8 1.538(7) 5_676 ?
C8 H8A 0.9700 . ?
C8 H8B 0.9700 . ?
C9 H9 0.9800 . ?
C9 C10 1.520(5) . ?
C9 C11 1.510(5) . ?
C10 H10A 0.9600 . ?
C10 H10B 0.9600 . ?
C10 H10C 0.9600 . ?
C11 H11A 0.9600 . ?
C11 H11B 0.9600 . ?
C11 H11C 0.9600 . ?

loop_
_geom_torsion_atom_site_label_1
_geom_torsion_atom_site_label_2
_geom_torsion_atom_site_label_3
_geom_torsion_atom_site_label_4
_geom_torsion
_geom_torsion_site_symmetry_1
_geom_torsion_site_symmetry_2
_geom_torsion_site_symmetry_3
_geom_torsion_site_symmetry_4
_geom_torsion_publ_flag
N1 C1 N2 C2 1.9(3) . . . . ?
N1 C1 N2 C9 -178.7(3) . . . . ?
N1 C1 Se1 Zn1 106.6(3) . . . . ?
N1 C1 O1 Zn1 81.3(14) . . . . ?
C1 N1 C7 C2 0.0(3) . . . . ?
C1 N1 C7 C6 -176.5(3) . . . . ?
C1 N1 C8 C8 -92.4(4) . . . 5_676 ?
C1 N2 C2 C3 175.2(3) . . . . ?
C1 N2 C2 C7 -1.9(3) . . . . ?
C1 N2 C9 C10 -109.8(4) . . . . ?
C1 N2 C9 C11 122.7(3) . . . . ?
N2 C1 Se1 Zn1 -80.9(3) . . . . ?
N2 C1 O1 Zn1 -70.4(13) . . . . ?
N2 C2 C3 C4 -176.7(3) . . . . ?
N2 C2 C7 N1 1.1(3) . . . . ?
N2 C2 C7 C6 178.0(3) . . . . ?
C2 N2 C9 C10 69.5(4) . . . . ?
C2 N2 C9 C11 -58.0(4) . . . . ?
C2 C3 C4 C5 -0.7(5) . . . . ?
C3 C2 C7 N1 -176.4(3) . . . . ?
C3 C2 C7 C6 0.5(5) . . . . ?
C3 C4 C5 C6 0.9(6) . . . . ?
C4 C5 C6 C7 -0.4(5) . . . . ?
C5 C6 C7 N1 175.8(3) . . . . ?
C5 C6 C7 C2 -0.3(5) . . . . ?
C7 N1 C1 N2 -1.2(3) . . . . ?
C7 N1 C1 Se1 172.5(2) . . . . ?
C7 N1 C1 O1 -154.7(8) . . . . ?
C7 N1 C8 C8 86.4(4) . . . 5_676 ?
C7 C2 C3 C4 0.0(5) . . . . ?
C8 N1 C1 N2 177.7(3) . . . . ?
C8 N1 C1 Se1 -8.6(4) . . . . ?
C8 N1 C1 O1 24.2(9) . . . . ?
C8 N1 C7 C2 -179.0(3) . . . . ?
C8 N1 C7 C6 4.5(5) . . . . ?
C9 N2 C2 C3 -4.2(5) . . . . ?
C9 N2 C2 C7 178.7(3) . . . . ?
Se1 C1 N2 C2 -171.4(2) . . . . ?
Se1 C1 N2 C9 8.0(4) . . . . ?
O1 C1 N2 C2 159.1(7) . . . . ?
O1 C1 N2 C9 -21.5(8) . . . . ?
